data_7117066
loop_
_publ_author_name
'Xiaohan Ye'
'Jeffrey L. Petersen'
'Xiaodong Shi'

_publ_section_title
;
 Nickel-catalyzed directed sulfenylation of sp2 and sp3 C-H bonds
;
_journal_name_full Chem.Commun.
_journal_page_first 7863
_journal_paper_doi 10.1039/C5cc01970B
_journal_volume 51
_journal_year 2015
_chemical_formula_sum 'C23 H18 N2 O S'
_chemical_formula_weight 370.45
_chemical_name_systematic 2-methyl-6-(phenylthio)-N-(quinolin-8-yl)benzamide
_space_group_crystal_system monoclinic
_space_group_IT_number 14
_space_group_name_Hall '-P 2ybc'
_space_group_name_H-M_alt 'P 1 21/c 1'
_symmetry_space_group_name_Hall '-P 2ybc'
_symmetry_space_group_name_H-M 'P 1 21/c 1'
_atom_sites_solution_hydrogens mixed
_audit_update_record
;
2015-03-05 deposited with the CCDC.
2015-03-27 downloaded from the CCDC.
;
_cell_angle_alpha 90
_cell_angle_beta 118.216(1)
_cell_angle_gamma 90
_cell_formula_units_Z 4
_cell_length_a 16.2600(6)
_cell_length_b 8.0578(3)
_cell_length_c 16.7298(7)
_cell_measurement_reflns_used 9986
_cell_measurement_temperature 296.(2)
_cell_measurement_theta_max 29.0105
_cell_measurement_theta_min 3.4906
_cell_volume 1931.47(13)
_computing_cell_refinement 'SAINT V8.34A (Bruker AXS Inc., 2013)'
_computing_data_reduction 'SAINT V8.34A (Bruker AXS Inc., 2013)'
_computing_structure_refinement 'SHELXL-2013 (Sheldrick, 2013)'
_diffrn_ambient_temperature 296.(2)
_diffrn_detector_area_resol_mean 10.4167
_diffrn_measured_fraction_theta_full 0.993
_diffrn_measured_fraction_theta_max 0.993
_diffrn_measurement_device_type 'Bruker AXS D8 Venture fixed chi'
_diffrn_measurement_method 'omega scans'
_diffrn_radiation_monochromator Triumph
_diffrn_radiation_type 'Mo K\a'
_diffrn_radiation_wavelength 0.71073
_diffrn_reflns_av_R_equivalents 0.0240
_diffrn_reflns_av_unetI/netI 0.0237
_diffrn_reflns_limit_h_max 21
_diffrn_reflns_limit_h_min -20
_diffrn_reflns_limit_k_max 10
_diffrn_reflns_limit_k_min -9
_diffrn_reflns_limit_l_max 21
_diffrn_reflns_limit_l_min -21
_diffrn_reflns_number 15986
_diffrn_reflns_theta_full 27.50
_diffrn_reflns_theta_max 27.50
_diffrn_reflns_theta_min 2.88
_exptl_absorpt_coefficient_mu 0.182
_exptl_absorpt_correction_T_max 0.95
_exptl_absorpt_correction_T_min 0.79
_exptl_absorpt_correction_type multi-scan
_exptl_absorpt_process_details 'SADABS V2012/1 (Bruker AXS Inc.)'
_exptl_crystal_colour 'clear colorless'
_exptl_crystal_density_diffrn 1.274
_exptl_crystal_density_method 'not measured'
_exptl_crystal_description paralellopiped
_exptl_crystal_F_000 776
_exptl_crystal_recrystallization_method 'Vapour Deposition'
_exptl_crystal_size_max 0.623
_exptl_crystal_size_mid 0.435
_exptl_crystal_size_min 0.304
_refine_diff_density_max 0.291
_refine_diff_density_min -0.373
_refine_ls_extinction_method none
_refine_ls_goodness_of_fit_ref 1.094
_refine_ls_hydrogen_treatment mixed
_refine_ls_matrix_type full
_refine_ls_number_parameters 249
_refine_ls_number_reflns 4423
_refine_ls_number_restraints 0
_refine_ls_restrained_S_all 1.094
_refine_ls_R_factor_all 0.0692
_refine_ls_R_factor_gt 0.0553
_refine_ls_shift/su_max 0.001
_refine_ls_shift/su_mean 0.000
_refine_ls_structure_factor_coef Fsqd
_refine_ls_weighting_details 'w=1/[\s^2^(Fo^2^)+(0.0393P)^2^+0.9520P] where P=(Fo^2^+2Fc^2^)/3'
_refine_ls_weighting_scheme calc
_refine_ls_wR_factor_gt 0.1182
_refine_ls_wR_factor_ref 0.1265
_reflns_number_gt 3405
_reflns_number_total 4423
_reflns_threshold_expression 'I > 2\s(I)'
_cod_data_source_file c5cc01970b2.cif
_cod_data_source_block I
_cod_original_cell_volume 1931.46(13)
_cod_database_code 7117066

loop_
_space_group_symop_operation_xyz
'x, y, z'
'-x, y+1/2, -z+1/2'
'-x, -y, -z'
'x, -y-1/2, z-1/2'

loop_
_atom_site_type_symbol
_atom_site_label
_atom_site_fract_x
_atom_site_fract_y
_atom_site_fract_z
_atom_site_U_iso_or_equiv
_atom_site_adp_type
_atom_site_calc_flag
_atom_site_refinement_flags_adp
_atom_site_refinement_flags_occupancy
_atom_site_refinement_flags_posn
_atom_site_occupancy
_atom_site_disorder_assembly
_atom_site_disorder_group
S S1 0.26690(4) 0.41082(7) 1.03971(4) 0.0647(2) Uani d . . . 1 . .
O O1 0.22416(12) 0.45723(19) 0.81527(13) 0.0750(5) Uani d . . . 1 . .
N N1 0.27461(11) 0.1957(2) 0.86306(11) 0.0441(4) Uani d . . . 1 . .
H H1N 0.2634(15) 0.107(3) 0.8832(14) 0.053(6) Uiso d . . . 1 . .
N N2 0.35986(11) -0.09515(19) 0.90311(11) 0.0454(4) Uani d . . . 1 . .
C C1 0.21675(13) 0.3260(2) 0.84671(13) 0.0448(4) Uani d . . . 1 . .
C C2 0.14006(12) 0.2976(2) 0.87108(13) 0.0426(4) Uani d . . . 1 . .
C C3 0.05402(15) 0.2334(3) 0.80678(16) 0.0594(6) Uani d . . . 1 . .
C C4 -0.01557(16) 0.2174(3) 0.8317(2) 0.0787(8) Uani d . . . 1 . .
H H4 -0.073 0.1731 0.7905 0.094 Uiso calc U . R 1 . .
C C5 -0.00168(19) 0.2655(4) 0.9158(2) 0.0825(8) Uani d . . . 1 . .
H H5 -0.0501 0.2559 0.9303 0.099 Uiso calc U . R 1 . .
C C6 0.08256(17) 0.3275(3) 0.97851(18) 0.0676(6) Uani d . . . 1 . .
H H6 0.0916 0.3591 1.0356 0.081 Uiso calc U . R 1 . .
C C7 0.15420(13) 0.3429(2) 0.95666(14) 0.0460(4) Uani d . . . 1 . .
C C8 0.24392(12) 0.6148(2) 1.06322(12) 0.0429(4) Uani d . . . 1 . .
C C9 0.26360(14) 0.6540(3) 1.15083(13) 0.0538(5) Uani d . . . 1 . .
H H9 0.2859 0.5725 1.1955 0.065 Uiso calc U . R 1 . .
C C10 0.25035(16) 0.8128(3) 1.17219(16) 0.0637(6) Uani d . . . 1 . .
H H10 0.2642 0.839 1.2314 0.076 Uiso calc U . R 1 . .
C C11 0.21705(16) 0.9316(3) 1.1071(2) 0.0692(7) Uani d . . . 1 . .
H H11 0.208 1.039 1.1218 0.083 Uiso calc U . R 1 . .
C C12 0.19655(18) 0.8942(3) 1.01921(19) 0.0696(6) Uani d . . . 1 . .
H H12 0.1731 0.976 0.9747 0.083 Uiso calc U . R 1 . .
C C13 0.21082(15) 0.7354(3) 0.99702(14) 0.0555(5) Uani d . . . 1 . .
H H13 0.1982 0.7102 0.9381 0.067 Uiso calc U . R 1 . .
C C14 0.35532(12) 0.1834(2) 0.85317(11) 0.0392(4) Uani d . . . 1 . .
C C15 0.39246(14) 0.3086(3) 0.82507(13) 0.0494(5) Uani d . . . 1 . .
H H15 0.3625 0.4108 0.8086 0.059 Uiso calc U . R 1 . .
C C16 0.47608(15) 0.2825(3) 0.82110(15) 0.0573(5) Uani d . . . 1 . .
H H16 0.5011 0.3687 0.8025 0.069 Uiso calc U . R 1 . .
C C17 0.52067(14) 0.1347(3) 0.84376(14) 0.0561(5) Uani d . . . 1 . .
H H17 0.576 0.1205 0.8409 0.067 Uiso calc U . R 1 . .
C C18 0.48374(13) 0.0022(2) 0.87168(12) 0.0448(4) Uani d . . . 1 . .
C C19 0.52566(15) -0.1557(3) 0.89651(14) 0.0565(5) Uani d . . . 1 . .
H H19 0.5808 -0.1777 0.8946 0.068 Uiso calc U . R 1 . .
C C20 0.48539(16) -0.2747(3) 0.92308(15) 0.0595(6) Uani d . . . 1 . .
H H20 0.5127 -0.3791 0.9398 0.071 Uiso calc U . R 1 . .
C C21 0.40237(15) -0.2399(2) 0.92532(14) 0.0544(5) Uani d . . . 1 . .
H H21 0.3756 -0.3237 0.9436 0.065 Uiso calc U . R 1 . .
C C22 0.40020(12) 0.0256(2) 0.87656(11) 0.0381(4) Uani d . . . 1 . .
C C23 0.0377(2) 0.1876(4) 0.71306(19) 0.0952(10) Uani d . . . 1 . .
H H23A -0.0218 0.1338 0.6806 0.143 Uiso calc U . R 1 . .
H H23B 0.0861 0.1136 0.7177 0.143 Uiso calc U . R 1 . .
H H23C 0.0385 0.2861 0.6812 0.143 Uiso calc U . R 1 . .

loop_
_atom_site_aniso_label
_atom_site_aniso_U_11
_atom_site_aniso_U_22
_atom_site_aniso_U_33
_atom_site_aniso_U_12
_atom_site_aniso_U_13
_atom_site_aniso_U_23
S1 0.0490(3) 0.0584(4) 0.0677(4) 0.0207(3) 0.0119(3) -0.0115(3)
O1 0.0789(11) 0.0509(9) 0.1191(14) 0.0218(8) 0.0665(11) 0.0367(9)
N1 0.0474(9) 0.0319(8) 0.0613(10) 0.0035(7) 0.0327(8) 0.0036(7)
N2 0.0497(9) 0.0348(8) 0.0516(9) 0.0011(7) 0.0238(7) -0.0023(7)
C1 0.0451(10) 0.0365(10) 0.0546(11) 0.0046(8) 0.0250(9) 0.0036(8)
C2 0.0408(9) 0.0281(8) 0.0602(11) 0.0041(7) 0.0250(8) 0.0013(8)
C3 0.0486(11) 0.0459(12) 0.0754(14) -0.0017(9) 0.0225(10) -0.0082(10)
C4 0.0441(12) 0.0650(16) 0.121(2) -0.0135(11) 0.0340(14) -0.0143(15)
C5 0.0627(16) 0.0771(18) 0.130(3) -0.0063(13) 0.0644(18) -0.0016(17)
C6 0.0709(15) 0.0639(15) 0.0883(17) 0.0094(12) 0.0543(14) 0.0019(13)
C7 0.0434(10) 0.0346(9) 0.0629(12) 0.0058(8) 0.0275(9) 0.0012(8)
C8 0.0347(9) 0.0452(10) 0.0464(10) 0.0042(8) 0.0173(8) -0.0033(8)
C9 0.0494(11) 0.0623(13) 0.0457(10) 0.0023(10) 0.0191(9) -0.0009(9)
C10 0.0556(12) 0.0728(16) 0.0626(13) -0.0070(12) 0.0279(11) -0.0239(12)
C11 0.0594(13) 0.0500(13) 0.1005(19) -0.0059(11) 0.0395(14) -0.0219(13)
C12 0.0730(15) 0.0481(13) 0.0901(18) 0.0053(11) 0.0406(14) 0.0165(12)
C13 0.0597(12) 0.0586(13) 0.0504(11) 0.0045(10) 0.0279(10) 0.0056(9)
C14 0.0402(9) 0.0394(9) 0.0396(9) 0.0020(8) 0.0202(7) -0.0014(7)
C15 0.0532(11) 0.0461(11) 0.0532(11) 0.0053(9) 0.0285(9) 0.0088(9)
C16 0.0562(12) 0.0640(14) 0.0625(13) -0.0020(11) 0.0370(11) 0.0096(10)
C17 0.0453(11) 0.0722(15) 0.0594(12) 0.0035(10) 0.0319(10) 0.0005(11)
C18 0.0415(10) 0.0516(11) 0.0394(9) 0.0056(8) 0.0175(8) -0.0050(8)
C19 0.0480(11) 0.0609(13) 0.0570(12) 0.0155(10) 0.0219(10) -0.0057(10)
C20 0.0615(13) 0.0436(11) 0.0619(13) 0.0164(10) 0.0198(11) -0.0024(10)
C21 0.0615(13) 0.0364(10) 0.0611(12) 0.0021(9) 0.0254(10) -0.0011(9)
C22 0.0392(9) 0.0389(9) 0.0338(8) 0.0010(7) 0.0153(7) -0.0048(7)
C23 0.0804(18) 0.101(2) 0.0782(18) -0.0080(17) 0.0160(15) -0.0321(17)

loop_
_atom_type_symbol
_atom_type_description
_atom_type_scat_dispersion_real
_atom_type_scat_dispersion_imag
_atom_type_scat_source
C C 0.0033 0.0016 'International Tables Vol C Tables 4.2.6.8 and 6.1.1.4'
H H 0.0000 0.0000 'International Tables Vol C Tables 4.2.6.8 and 6.1.1.4'
N N 0.0061 0.0033 'International Tables Vol C Tables 4.2.6.8 and 6.1.1.4'
O O 0.0106 0.0060 'International Tables Vol C Tables 4.2.6.8 and 6.1.1.4'
S S 0.1246 0.1234 'International Tables Vol C Tables 4.2.6.8 and 6.1.1.4'

loop_
_geom_angle_atom_site_label_1
_geom_angle_atom_site_label_2
_geom_angle_atom_site_label_3
_geom_angle_site_symmetry_1
_geom_angle_site_symmetry_3
_geom_angle
C8 S1 C7 . . 102.18(8)
C1 N1 C14 . . 129.27(17)
C21 N2 C22 . . 117.14(17)
O1 C1 N1 . . 124.35(18)
O1 C1 C2 . . 121.11(17)
N1 C1 C2 . . 114.54(16)
C7 C2 C3 . . 120.53(18)
C7 C2 C1 . . 119.11(17)
C3 C2 C1 . . 120.29(18)
C4 C3 C2 . . 117.7(2)
C4 C3 C23 . . 121.6(2)
C2 C3 C23 . . 120.7(2)
C5 C4 C3 . . 121.4(2)
C6 C5 C4 . . 120.7(2)
C5 C6 C7 . . 119.6(2)
C6 C7 C2 . . 120.0(2)
C6 C7 S1 . . 120.38(18)
C2 C7 S1 . . 119.51(14)
C13 C8 C9 . . 119.91(19)
C13 C8 S1 . . 121.30(15)
C9 C8 S1 . . 118.73(16)
C10 C9 C8 . . 120.2(2)
C11 C10 C9 . . 120.1(2)
C10 C11 C12 . . 120.4(2)
C11 C12 C13 . . 120.1(2)
C8 C13 C12 . . 119.2(2)
C15 C14 N1 . . 125.37(17)
C15 C14 C22 . . 120.00(16)
N1 C14 C22 . . 114.62(16)
C14 C15 C16 . . 119.94(19)
C17 C16 C15 . . 121.4(2)
C16 C17 C18 . . 120.29(18)
C17 C18 C19 . . 124.00(19)
C17 C18 C22 . . 119.38(18)
C19 C18 C22 . . 116.62(19)
C20 C19 C18 . . 119.73(19)
C19 C20 C21 . . 119.45(19)
N2 C21 C20 . . 123.8(2)
N2 C22 C18 . . 123.29(17)
N2 C22 C14 . . 117.68(15)
C18 C22 C14 . . 119.02(17)

loop_
_geom_bond_atom_site_label_1
_geom_bond_atom_site_label_2
_geom_bond_site_symmetry_2
_geom_bond_distance
S1 C8 . 1.7705(19)
S1 C7 . 1.783(2)
O1 C1 . 1.212(2)
N1 C1 . 1.349(2)
N1 C14 . 1.402(2)
N2 C21 . 1.316(2)
N2 C22 . 1.360(2)
C1 C2 . 1.501(3)
C2 C7 . 1.387(3)
C2 C3 . 1.400(3)
C3 C4 . 1.384(3)
C3 C23 . 1.507(4)
C4 C5 . 1.372(4)
C5 C6 . 1.366(4)
C6 C7 . 1.382(3)
C8 C13 . 1.377(3)
C8 C9 . 1.381(3)
C9 C10 . 1.373(3)
C10 C11 . 1.356(4)
C11 C12 . 1.378(4)
C12 C13 . 1.382(3)
C14 C15 . 1.368(3)
C14 C22 . 1.426(2)
C15 C16 . 1.408(3)
C16 C17 . 1.352(3)
C17 C18 . 1.409(3)
C18 C19 . 1.410(3)
C18 C22 . 1.412(3)
C19 C20 . 1.350(3)
C20 C21 . 1.397(3)
